data_4306452
loop_
_publ_author_name
'Minghuey Shieh'
'Chia-Yeh Miu'
'Chang-Ju Lee'
'Wei-Cheng Chen'
'Yen-Yi Chu'
'Hui-Lung Chen'

_publ_contact_author_address
;Department of Chemistry
National Taiwan Normal University,
Taipei 116, Taiwan, Republic of China
;
_publ_contact_author_email mshieh@ntnu.edu.tw
_publ_contact_author_name 'Minghuey Shieh'
_publ_section_title
;
Construction of Copper Halide-Triiron Selenide Carbonyl Complexes:
Synthetic, Electrochemical, and Theoretical Studies
;
_journal_name_full 'Inorganic Chemistry'
_journal_page_first 11018
_journal_page_last 11031
_journal_paper_doi 10.1021/ic8012552
_journal_volume 47
_journal_year 2008
_chemical_formula_moiety 'C25 H40 Cu1 Fe3 I1 N2 O9 Se1'
_chemical_formula_sum 'C25 H40 Cu Fe3 I N2 O9 Se'
_chemical_formula_weight 949.54
_chemical_name_systematic
;
 ?
;
_space_group_IT_number 14
_symmetry_cell_setting monoclinic
_symmetry_space_group_name_Hall '-P 2yab'
_symmetry_space_group_name_H-M 'P 1 21/a 1'
_atom_sites_solution_hydrogens geom
_atom_sites_solution_primary direct
_atom_sites_solution_secondary difmap
_audit_creation_method SHELXL-97
_cell_angle_alpha 90.00
_cell_angle_beta 114.28(4)
_cell_angle_gamma 90.00
_cell_formula_units_Z 4
_cell_length_a 19.337(10)
_cell_length_b 10.0058(18)
_cell_length_c 20.407(7)
_cell_measurement_reflns_used 25
_cell_measurement_temperature 298(2)
_cell_measurement_theta_max 12.64
_cell_measurement_theta_min 9.29
_cell_volume 3599(3)
_computing_cell_refinement 'CAD4 Express (Enraf Nonius, 1994)'
_computing_data_collection 'CAD4 Express (Enraf Nonius, 1994)'
_computing_data_reduction 'XCAD4 (Harms & Wocadlo, 1995)'
_computing_molecular_graphics 'Ortep-3 for Windows (Farrugia, 1997)'
_computing_publication_material 'WinGX publication routines (Farrugia, 1999)'
_computing_structure_refinement 'SHELXL-97 (Sheldrick, 1997)'
_computing_structure_solution 'SHELXS-97 (Sheldrick, 1997)'
_diffrn_ambient_temperature 298(2)
_diffrn_measured_fraction_theta_full 1.000
_diffrn_measured_fraction_theta_max 1.000
_diffrn_measurement_device_type 'Enraf Nonius TurboCAD4'
_diffrn_measurement_method 'non-profiled omega/2theta scans'
_diffrn_radiation_monochromator graphite
_diffrn_radiation_source 'fine-focus sealed tube'
_diffrn_radiation_type Mok\a
_diffrn_radiation_wavelength 0.71073
_diffrn_reflns_av_R_equivalents 0.0296
_diffrn_reflns_av_sigmaI/netI 0.0459
_diffrn_reflns_limit_h_max 20
_diffrn_reflns_limit_h_min -22
_diffrn_reflns_limit_k_max 11
_diffrn_reflns_limit_k_min 0
_diffrn_reflns_limit_l_max 24
_diffrn_reflns_limit_l_min 0
_diffrn_reflns_number 6488
_diffrn_reflns_theta_full 24.92
_diffrn_reflns_theta_max 24.92
_diffrn_reflns_theta_min 2.11
_diffrn_standards_decay_% 7
_diffrn_standards_interval_time 120
_diffrn_standards_number 3
_exptl_absorpt_coefficient_mu 3.682
_exptl_absorpt_correction_T_max 0.2743
_exptl_absorpt_correction_T_min 0.1882
_exptl_absorpt_correction_type psi-scan
_exptl_absorpt_process_details
;
 ?
;
_exptl_crystal_colour black
_exptl_crystal_density_diffrn 1.752
_exptl_crystal_density_method 'not measured'
_exptl_crystal_description prism
_exptl_crystal_F_000 1880
_exptl_crystal_size_max 0.45
_exptl_crystal_size_mid 0.4
_exptl_crystal_size_min 0.35
_refine_diff_density_max 1.244
_refine_diff_density_min -1.287
_refine_diff_density_rms 0.123
_refine_ls_extinction_method none
_refine_ls_goodness_of_fit_ref 1.089
_refine_ls_hydrogen_treatment mixed
_refine_ls_matrix_type full
_refine_ls_number_parameters 379
_refine_ls_number_reflns 6301
_refine_ls_number_restraints 0
_refine_ls_restrained_S_all 1.089
_refine_ls_R_factor_all 0.1020
_refine_ls_R_factor_gt 0.0485
_refine_ls_shift/su_max 0.003
_refine_ls_shift/su_mean 0.000
_refine_ls_structure_factor_coef Fsqd
_refine_ls_weighting_details 'calc w=1/[\s^2^(Fo^2^)+(0.0763P)^2^+2.0535P] where P=(Fo^2^+2Fc^2^)/3'
_refine_ls_weighting_scheme calc
_refine_ls_wR_factor_gt 0.1285
_refine_ls_wR_factor_ref 0.1497
_reflns_number_gt 3735
_reflns_number_total 6301
_reflns_threshold_expression >2sigma(I)
_cod_data_source_file ic8012552_si_002_4.cif
_cod_data_source_block 1c
_cod_original_cell_volume 3599(2)
_cod_original_sg_symbol_H-M 'P 21/a'
_cod_database_code 4306452

loop_
_symmetry_equiv_pos_as_xyz
'x, y, z'
'-x+1/2, y+1/2, -z'
'-x, -y, -z'
'x-1/2, -y-1/2, z'

loop_
_atom_site_label
_atom_site_type_symbol
_atom_site_fract_x
_atom_site_fract_y
_atom_site_fract_z
_atom_site_U_iso_or_equiv
_atom_site_adp_type
_atom_site_occupancy
_atom_site_symmetry_multiplicity
_atom_site_calc_flag
_atom_site_refinement_flags
_atom_site_disorder_assembly
_atom_site_disorder_group
I1 I 0.15238(3) 0.29462(6) 0.03457(3) 0.0747(2) Uani 1 1 d . . .
Se Se 0.26074(4) 0.18473(8) 0.36280(4) 0.0586(2) Uani 1 1 d . . .
Cu1 Cu 0.21392(6) 0.26554(11) 0.16494(5) 0.0724(3) Uani 1 1 d . . .
Fe1 Fe 0.25144(5) 0.08453(10) 0.25700(5) 0.0504(3) Uani 1 1 d . . .
Fe2 Fe 0.27803(6) 0.34604(10) 0.29044(5) 0.0580(3) Uani 1 1 d . . .
Fe3 Fe 0.37836(5) 0.16349(11) 0.35954(5) 0.0558(3) Uani 1 1 d . . .
O1 O 0.2651(4) -0.1974(6) 0.2932(4) 0.099(2) Uani 1 1 d . . .
O2 O 0.3193(3) 0.0352(6) 0.1547(3) 0.0809(16) Uani 1 1 d . . .
O3 O 0.0865(3) 0.0782(6) 0.1761(3) 0.0915(19) Uani 1 1 d . . .
O4 O 0.3702(4) 0.4236(9) 0.2136(4) 0.126(3) Uani 1 1 d . . .
O5 O 0.1305(4) 0.4759(8) 0.2209(3) 0.111(2) Uani 1 1 d . . .
O6 O 0.3342(5) 0.5556(7) 0.3995(4) 0.131(3) Uani 1 1 d . . .
O7 O 0.4847(4) 0.3481(7) 0.4644(3) 0.096(2) Uani 1 1 d . . .
O8 O 0.4233(4) -0.0789(7) 0.4446(4) 0.106(2) Uani 1 1 d . . .
O9 O 0.4683(4) 0.1384(9) 0.2751(4) 0.110(2) Uani 1 1 d . . .
C1 C 0.2606(4) -0.0842(9) 0.2814(4) 0.066(2) Uani 1 1 d . . .
C2 C 0.2914(4) 0.0658(7) 0.1940(4) 0.0622(19) Uani 1 1 d . . .
C3 C 0.1526(4) 0.0839(7) 0.2067(4) 0.0632(19) Uani 1 1 d . . .
C4 C 0.3327(5) 0.3892(9) 0.2416(5) 0.081(3) Uani 1 1 d . . .
C5 C 0.1874(5) 0.4198(9) 0.2437(4) 0.076(2) Uani 1 1 d . . .
C6 C 0.3126(6) 0.4740(9) 0.3568(5) 0.084(3) Uani 1 1 d . . .
C7 C 0.4410(5) 0.2757(8) 0.4226(4) 0.069(2) Uani 1 1 d . . .
C8 C 0.4065(4) 0.0141(9) 0.4108(4) 0.068(2) Uani 1 1 d . . .
C9 C 0.4318(5) 0.1489(9) 0.3070(4) 0.073(2) Uani 1 1 d . . .
N1 N 0.1183(3) 0.7545(6) 0.0170(3) 0.0587(15) Uani 1 1 d . . .
N2 N 0.5876(4) 0.6967(7) 0.3707(3) 0.0703(18) Uani 1 1 d . . .
C10 C 0.1218(4) 0.6637(8) -0.0415(4) 0.067(2) Uani 1 1 d . . .
C11 C 0.0450(5) 0.6236(9) -0.0986(4) 0.082(2) Uani 1 1 d . . .
C12 C 0.0723(5) 0.8823(9) -0.0162(5) 0.076(2) Uani 1 1 d . . .
C13 C 0.0988(6) 0.9546(10) -0.0687(6) 0.104(3) Uani 1 1 d . . .
C14 C 0.1980(4) 0.7943(9) 0.0678(5) 0.081(3) Uani 1 1 d . . .
C15 C 0.2481(5) 0.6843(11) 0.1106(5) 0.098(3) Uani 1 1 d . . .
C16 C 0.0773(5) 0.6818(8) 0.0564(4) 0.072(2) Uani 1 1 d . . .
C17 C 0.0748(5) 0.7522(10) 0.1198(5) 0.084(3) Uani 1 1 d . . .
C18 C 0.5856(7) 0.5812(14) 0.3239(7) 0.131(4) Uani 1 1 d . . .
C19 C 0.5615(6) 0.4497(11) 0.3426(7) 0.108(3) Uani 1 1 d . . .
C20 C 0.6385(9) 0.6594(16) 0.4473(6) 0.154(6) Uani 1 1 d . . .
C21 C 0.7246(6) 0.6495(14) 0.4564(6) 0.129(5) Uani 1 1 d . . .
C22 C 0.6125(9) 0.8164(17) 0.3453(8) 0.158(6) Uani 1 1 d . . .
C23 C 0.6155(7) 0.9425(13) 0.3959(6) 0.126(4) Uani 1 1 d . . .
C24 C 0.5081(8) 0.7116(18) 0.3724(9) 0.170(7) Uani 1 1 d . . .
C25 C 0.4504(7) 0.7500(15) 0.2933(9) 0.161(6) Uani 1 1 d . . .
H10A H 0.1544 0.7140 -0.0668 0.076 Uiso 1 1 d . . .
H10B H 0.1530 0.5728 -0.0156 0.076 Uiso 1 1 d . . .
H11A H 0.0524 0.5591 -0.1379 0.085 Uiso 1 1 d . . .
H11B H 0.0133 0.5711 -0.0738 0.085 Uiso 1 1 d . . .
H11C H 0.0146 0.7123 -0.1250 0.085 Uiso 1 1 d . . .
H12A H 0.0791 0.9509 0.0271 0.088 Uiso 1 1 d . . .
H12B H 0.0132 0.8569 -0.0444 0.088 Uiso 1 1 d . . .
H13A H 0.0647 1.0426 -0.0899 0.108 Uiso 1 1 d . . .
H13B H 0.1575 0.9814 -0.0416 0.108 Uiso 1 1 d . . .
H13C H 0.0916 0.8873 -0.1131 0.108 Uiso 1 1 d . . .
H14A H 0.2252 0.8394 0.0336 0.090 Uiso 1 1 d . . .
H14B H 0.1953 0.8727 0.1028 0.090 Uiso 1 1 d . . .
H15A H 0.3044 0.7178 0.1446 0.105 Uiso 1 1 d . . .
H15B H 0.2229 0.6383 0.1444 0.105 Uiso 1 1 d . . .
H15C H 0.2528 0.6050 0.0753 0.105 Uiso 1 1 d . . .
H16A H 0.0206 0.6595 0.0187 0.073 Uiso 1 1 d . . .
H16B H 0.1077 0.5860 0.0750 0.073 Uiso 1 1 d . . .
H17A H 0.0469 0.6933 0.1458 0.089 Uiso 1 1 d . . .
H17B H 0.1329 0.7738 0.1598 0.089 Uiso 1 1 d . . .
H17C H 0.0458 0.8474 0.1034 0.089 Uiso 1 1 d . . .
H18A H 0.5438 0.6072 0.2660 0.156 Uiso 1 1 d . . .
H18B H 0.6403 0.5724 0.3188 0.156 Uiso 1 1 d . . .
H19A H 0.5613 0.3692 0.3051 0.115 Uiso 1 1 d . . .
H19B H 0.6034 0.4202 0.3958 0.115 Uiso 1 1 d . . .
H19C H 0.5069 0.4549 0.3430 0.115 Uiso 1 1 d . . .
H20A H 0.6265 0.7232 0.4848 0.173 Uiso 1 1 d . . .
H20B H 0.6163 0.5547 0.4570 0.173 Uiso 1 1 d . . .
H21A H 0.7635 0.6216 0.5103 0.127 Uiso 1 1 d . . .
H21B H 0.7318 0.5822 0.4183 0.127 Uiso 1 1 d . . .
H21C H 0.7421 0.7507 0.4461 0.127 Uiso 1 1 d . . .
H22A H 0.6730 0.7928 0.3509 0.178 Uiso 1 1 d . . .
H22B H 0.5797 0.8297 0.2890 0.178 Uiso 1 1 d . . .
H23A H 0.6347 1.0334 0.3775 0.124 Uiso 1 1 d . . .
H23B H 0.5567 0.9642 0.3894 0.124 Uiso 1 1 d . . .
H23C H 0.6500 0.9273 0.4513 0.124 Uiso 1 1 d . . .
H24A H 0.4949 0.6190 0.3930 0.183 Uiso 1 1 d . . .
H24B H 0.5128 0.7906 0.4120 0.183 Uiso 1 1 d . . .
H25A H 0.3927 0.7620 0.2867 0.148 Uiso 1 1 d . . .
H25B H 0.4669 0.8410 0.2724 0.148 Uiso 1 1 d . . .
H25C H 0.4490 0.6693 0.2534 0.148 Uiso 1 1 d . . .

loop_
_atom_site_aniso_label
_atom_site_aniso_U_11
_atom_site_aniso_U_22
_atom_site_aniso_U_33
_atom_site_aniso_U_23
_atom_site_aniso_U_13
_atom_site_aniso_U_12
I1 0.0713(4) 0.0907(4) 0.0466(3) 0.0017(3) 0.0086(2) 0.0072(3)
Se 0.0599(4) 0.0676(5) 0.0486(4) -0.0015(3) 0.0225(3) -0.0013(4)
Cu1 0.0763(7) 0.0808(7) 0.0446(5) 0.0081(5) 0.0091(5) 0.0020(5)
Fe1 0.0470(5) 0.0535(6) 0.0437(5) 0.0004(4) 0.0117(4) -0.0024(5)
Fe2 0.0600(6) 0.0541(6) 0.0451(5) 0.0011(5) 0.0065(5) 0.0009(5)
Fe3 0.0479(6) 0.0666(7) 0.0422(5) 0.0014(5) 0.0076(4) 0.0028(5)
O1 0.112(5) 0.068(4) 0.103(5) 0.021(4) 0.031(4) 0.004(4)
O2 0.079(4) 0.100(4) 0.072(4) -0.012(3) 0.040(3) -0.009(3)
O3 0.048(3) 0.104(5) 0.097(4) 0.003(4) 0.004(3) -0.009(3)
O4 0.103(6) 0.170(8) 0.101(5) 0.037(5) 0.037(5) -0.029(5)
O5 0.089(5) 0.136(6) 0.085(4) -0.001(4) 0.011(4) 0.055(5)
O6 0.187(8) 0.070(4) 0.079(5) -0.022(4) -0.004(5) -0.001(5)
O7 0.096(5) 0.111(5) 0.060(4) -0.024(3) 0.010(3) -0.035(4)
O8 0.110(5) 0.085(5) 0.095(5) 0.033(4) 0.014(4) 0.023(4)
O9 0.079(4) 0.173(7) 0.083(5) -0.021(5) 0.038(4) -0.006(5)
C1 0.056(5) 0.079(6) 0.057(5) 0.002(4) 0.017(4) 0.000(4)
C2 0.059(5) 0.060(5) 0.057(4) -0.009(4) 0.014(4) -0.016(4)
C3 0.058(5) 0.063(5) 0.060(4) 0.000(4) 0.014(4) 0.000(4)
C4 0.080(6) 0.082(6) 0.060(5) 0.012(5) 0.008(5) -0.012(5)
C5 0.066(5) 0.094(6) 0.055(5) -0.007(4) 0.012(4) 0.004(5)
C6 0.111(7) 0.064(5) 0.058(5) 0.004(5) 0.017(5) 0.010(5)
C7 0.072(5) 0.076(5) 0.061(5) 0.008(4) 0.028(4) 0.008(4)
C8 0.055(5) 0.080(6) 0.054(4) 0.002(4) 0.008(4) 0.003(4)
C9 0.054(5) 0.094(6) 0.057(5) -0.011(4) 0.009(4) -0.006(4)
N1 0.044(3) 0.058(4) 0.063(4) -0.010(3) 0.011(3) -0.002(3)
N2 0.067(4) 0.090(5) 0.058(4) -0.010(4) 0.029(3) 0.008(4)
C10 0.060(5) 0.073(5) 0.070(5) -0.016(4) 0.028(4) 0.003(4)
C11 0.083(6) 0.096(6) 0.056(5) -0.026(5) 0.017(4) -0.020(5)
C12 0.062(5) 0.075(6) 0.081(6) -0.003(5) 0.018(4) 0.009(4)
C13 0.118(9) 0.077(6) 0.118(8) 0.013(6) 0.049(7) 0.001(6)
C14 0.040(4) 0.096(6) 0.089(6) -0.026(5) 0.008(4) -0.012(4)
C15 0.055(5) 0.130(9) 0.085(6) -0.016(6) 0.005(5) 0.011(5)
C16 0.067(5) 0.075(5) 0.069(5) -0.008(4) 0.024(4) -0.005(4)
C17 0.089(6) 0.096(6) 0.071(6) -0.016(5) 0.038(5) 0.010(5)
C18 0.122(10) 0.150(12) 0.120(10) -0.041(9) 0.050(8) -0.006(9)
C19 0.087(7) 0.100(8) 0.146(10) 0.005(7) 0.058(7) -0.015(6)
C20 0.190(15) 0.191(14) 0.074(8) 0.005(8) 0.048(9) 0.050(12)
C21 0.075(7) 0.177(11) 0.102(8) -0.030(8) 0.003(6) 0.055(7)
C22 0.159(13) 0.188(15) 0.125(11) -0.030(11) 0.057(10) -0.040(11)
C23 0.117(9) 0.132(10) 0.101(8) -0.042(7) 0.015(7) 0.024(7)
C24 0.093(9) 0.269(19) 0.161(14) 0.036(14) 0.066(10) 0.033(11)
C25 0.088(9) 0.155(12) 0.180(14) -0.018(11) -0.007(9) 0.035(8)

loop_
_atom_type_symbol
_atom_type_description
_atom_type_scat_dispersion_real
_atom_type_scat_dispersion_imag
_atom_type_scat_source
C C 0.0033 0.0016 'International Tables Vol C Tables 4.2.6.8 and 6.1.1.4'
H H 0.0000 0.0000 'International Tables Vol C Tables 4.2.6.8 and 6.1.1.4'
Cu Cu 0.3201 1.2651 'International Tables Vol C Tables 4.2.6.8 and 6.1.1.4'
I I -0.4742 1.8119 'International Tables Vol C Tables 4.2.6.8 and 6.1.1.4'
Fe Fe 0.3463 0.8444 'International Tables Vol C Tables 4.2.6.8 and 6.1.1.4'
N N 0.0061 0.0033 'International Tables Vol C Tables 4.2.6.8 and 6.1.1.4'
O O 0.0106 0.0060 'International Tables Vol C Tables 4.2.6.8 and 6.1.1.4'
Se Se -0.0929 2.2259 'International Tables Vol C Tables 4.2.6.8 and 6.1.1.4'

loop_
_geom_angle_atom_site_label_1
_geom_angle_atom_site_label_2
_geom_angle_atom_site_label_3
_geom_angle
_geom_angle_site_symmetry_1
_geom_angle_site_symmetry_3
_geom_angle_publ_flag
Fe2 Se Fe3 69.03(5) . . ?
Fe2 Se Fe1 71.47(4) . . ?
Fe3 Se Fe1 68.55(5) . . ?
C2 Cu1 C5 129.8(3) . . ?
C2 Cu1 I1 109.87(19) . . ?
C5 Cu1 I1 120.2(2) . . ?
C2 Cu1 Fe2 91.09(18) . . ?
C5 Cu1 Fe2 42.4(2) . . ?
I1 Cu1 Fe2 154.08(6) . . ?
C2 Cu1 Fe1 42.0(2) . . ?
C5 Cu1 Fe1 92.2(2) . . ?
I1 Cu1 Fe1 140.11(5) . . ?
Fe2 Cu1 Fe1 65.81(5) . . ?
C2 Cu1 C4 86.5(3) . . ?
C5 Cu1 C4 70.3(3) . . ?
I1 Cu1 C4 122.1(2) . . ?
Fe2 Cu1 C4 41.8(2) . . ?
Fe1 Cu1 C4 88.9(2) . . ?
C2 Cu1 C3 69.5(3) . . ?
C5 Cu1 C3 88.7(3) . . ?
I1 Cu1 C3 111.74(18) . . ?
Fe2 Cu1 C3 89.41(18) . . ?
Fe1 Cu1 C3 41.21(17) . . ?
C4 Cu1 C3 125.9(3) . . ?
C1 Fe1 C3 96.9(3) . . ?
C1 Fe1 C2 94.7(4) . . ?
C3 Fe1 C2 105.8(3) . . ?
C1 Fe1 Se 101.1(3) . . ?
C3 Fe1 Se 101.2(3) . . ?
C2 Fe1 Se 146.7(2) . . ?
C1 Fe1 Cu1 151.6(3) . . ?
C3 Fe1 Cu1 69.7(2) . . ?
C2 Fe1 Cu1 66.8(3) . . ?
Se Fe1 Cu1 105.94(5) . . ?
C1 Fe1 Fe3 96.5(2) . . ?
C3 Fe1 Fe3 155.2(3) . . ?
C2 Fe1 Fe3 93.8(2) . . ?
Se Fe1 Fe3 55.60(5) . . ?
Cu1 Fe1 Fe3 105.71(6) . . ?
C1 Fe1 Fe2 151.4(3) . . ?
C3 Fe1 Fe2 101.5(3) . . ?
C2 Fe1 Fe2 101.1(2) . . ?
Se Fe1 Fe2 53.98(4) . . ?
Cu1 Fe1 Fe2 56.80(4) . . ?
Fe3 Fe1 Fe2 59.00(4) . . ?
C5 Fe2 C4 106.3(4) . . ?
C5 Fe2 C6 95.1(4) . . ?
C4 Fe2 C6 97.4(4) . . ?
C5 Fe2 Se 105.3(3) . . ?
C4 Fe2 Se 143.7(3) . . ?
C6 Fe2 Se 97.1(3) . . ?
C5 Fe2 Cu1 67.4(3) . . ?
C4 Fe2 Cu1 70.1(3) . . ?
C6 Fe2 Cu1 153.1(3) . . ?
Se Fe2 Cu1 106.99(5) . . ?
C5 Fe2 Fe3 158.4(3) . . ?
C4 Fe2 Fe3 89.5(3) . . ?
C6 Fe2 Fe3 97.4(3) . . ?
Se Fe2 Fe3 55.65(4) . . ?
Cu1 Fe2 Fe3 105.98(6) . . ?
C5 Fe2 Fe1 102.9(3) . . ?
C4 Fe2 Fe1 100.9(3) . . ?
C6 Fe2 Fe1 149.5(3) . . ?
Se Fe2 Fe1 54.55(4) . . ?
Cu1 Fe2 Fe1 57.39(4) . . ?
Fe3 Fe2 Fe1 58.75(5) . . ?
C7 Fe3 C9 95.6(4) . . ?
C7 Fe3 C8 98.8(3) . . ?
C9 Fe3 C8 99.9(4) . . ?
C7 Fe3 Se 108.0(3) . . ?
C9 Fe3 Se 148.1(3) . . ?
C8 Fe3 Se 97.3(3) . . ?
C7 Fe3 Fe1 156.5(3) . . ?
C9 Fe3 Fe1 94.6(2) . . ?
C8 Fe3 Fe1 100.2(2) . . ?
Se Fe3 Fe1 55.86(5) . . ?
C7 Fe3 Fe2 94.8(3) . . ?
C9 Fe3 Fe2 102.6(3) . . ?
C8 Fe3 Fe2 152.3(3) . . ?
Se Fe3 Fe2 55.32(4) . . ?
Fe1 Fe3 Fe2 62.24(5) . . ?
O1 C1 Fe1 175.9(7) . . ?
O2 C2 Fe1 170.7(7) . . ?
O2 C2 Cu1 117.4(6) . . ?
Fe1 C2 Cu1 71.2(3) . . ?
O3 C3 Fe1 176.1(7) . . ?
O3 C3 Cu1 114.7(6) . . ?
Fe1 C3 Cu1 69.1(3) . . ?
O4 C4 Fe2 175.3(9) . . ?
O4 C4 Cu1 116.3(7) . . ?
Fe2 C4 Cu1 68.1(3) . . ?
O5 C5 Fe2 171.8(8) . . ?
O5 C5 Cu1 118.0(6) . . ?
Fe2 C5 Cu1 70.2(3) . . ?
O6 C6 Fe2 179.4(10) . . ?
O7 C7 Fe3 177.7(8) . . ?
O8 C8 Fe3 177.7(8) . . ?
O9 C9 Fe3 177.7(8) . . ?
C14 N1 C10 109.4(6) . . ?
C14 N1 C16 111.5(6) . . ?
C10 N1 C16 109.1(6) . . ?
C14 N1 C12 108.8(6) . . ?
C10 N1 C12 110.7(6) . . ?
C16 N1 C12 107.3(6) . . ?
C22 N2 C18 109.4(9) . . ?
C22 N2 C20 113.6(10) . . ?
C18 N2 C20 107.8(9) . . ?
C22 N2 C24 113.6(10) . . ?
C18 N2 C24 108.8(9) . . ?
C20 N2 C24 103.2(9) . . ?
C11 C10 N1 114.5(6) . . ?
C13 C12 N1 113.4(7) . . ?
C15 C14 N1 116.2(7) . . ?
C17 C16 N1 116.2(7) . . ?
C19 C18 N2 116.5(10) . . ?
N2 C20 C21 109.8(10) . . ?
N2 C22 C23 110.1(11) . . ?
N2 C24 C25 106.8(11) . . ?

loop_
_geom_bond_atom_site_label_1
_geom_bond_atom_site_label_2
_geom_bond_distance
_geom_bond_site_symmetry_2
_geom_bond_publ_flag
I1 Cu1 2.4445(15) . ?
Se Fe2 2.3030(14) . ?
Se Fe3 2.3122(17) . ?
Se Fe1 2.3193(13) . ?
Cu1 C2 2.421(8) . ?
Cu1 C5 2.430(9) . ?
Cu1 Fe2 2.4766(17) . ?
Cu1 Fe1 2.4930(15) . ?
Cu1 C4 2.510(9) . ?
Cu1 C3 2.504(8) . ?
Fe1 C1 1.748(9) . ?
Fe1 C3 1.759(8) . ?
Fe1 C2 1.762(8) . ?
Fe1 Fe3 2.608(2) . ?
Fe1 Fe2 2.6996(15) . ?
Fe2 C5 1.774(9) . ?
Fe2 C4 1.779(10) . ?
Fe2 C6 1.782(9) . ?
Fe2 Fe3 2.6151(16) . ?
Fe3 C7 1.761(9) . ?
Fe3 C9 1.775(9) . ?
Fe3 C8 1.777(9) . ?
O1 C1 1.153(9) . ?
O2 C2 1.175(8) . ?
O3 C3 1.170(9) . ?
O4 C4 1.144(10) . ?
O5 C5 1.150(9) . ?
O6 C6 1.140(10) . ?
O7 C7 1.172(9) . ?
O8 C8 1.124(9) . ?
O9 C9 1.144(10) . ?
N1 C14 1.515(9) . ?
N1 C10 1.524(9) . ?
N1 C16 1.526(10) . ?
N1 C12 1.546(10) . ?
N2 C22 1.462(17) . ?
N2 C18 1.491(13) . ?
N2 C20 1.512(14) . ?
N2 C24 1.560(14) . ?
C10 C11 1.517(11) . ?
C12 C13 1.544(13) . ?
C14 C15 1.489(13) . ?
C16 C17 1.491(11) . ?
C18 C19 1.497(17) . ?
C20 C21 1.602(18) . ?
C22 C23 1.617(17) . ?
C24 C25 1.59(2) . ?
